data_4104880
loop_
_publ_author_name
'Anoklase Jean-Luc Ayitou'
'Josepha L. Jesuraj'
'Nilotpal Barooah'
'Angel Ugrinov'
'J. Sivaguru'

_publ_contact_author
;
J. Sivaguru
Dunbar Hall
Department of Chemistry
North Dakota State University
Fargo, ND 58105
USA
;
_publ_contact_author_email sivaguru.jayaraman@ndsu.edu
_publ_contact_author_fax 'Intl. Code + (701)231-8831'
_publ_contact_author_phone 'Intl. Code + (701)231-8923'
_publ_section_title
;
 Enantiospecific Photochemical Norrish/Yang Type II Reaction of Nonbiaryl
 Atropchiral \a-Oxoamides in Solution-Axial to Point Chirality Transfer
;
_journal_name_full 'Journal of the American Chemical Society'
_journal_page_first 11314
_journal_page_last 11315
_journal_paper_doi 10.1021/ja9050586
_journal_volume 131
_journal_year 2009
_chemical_formula_sum 'C23 H29 N O2'
_chemical_formula_weight 351.47
_chemical_name_systematic
;
 ?
;
_space_group_IT_number 14
_symmetry_cell_setting monoclinic
_symmetry_space_group_name_Hall '-P 2yn'
_symmetry_space_group_name_H-M 'P 1 21/n 1'
_atom_sites_solution_hydrogens geom
_atom_sites_solution_primary direct
_atom_sites_solution_secondary difmap
_audit_creation_method SHELXL-97
_cell_angle_alpha 90.00
_cell_angle_beta 92.290(3)
_cell_angle_gamma 90.00
_cell_formula_units_Z 4
_cell_length_a 9.6015(16)
_cell_length_b 12.896(2)
_cell_length_c 16.782(3)
_cell_measurement_reflns_used 924
_cell_measurement_temperature 273(2)
_cell_measurement_theta_max 27.73
_cell_measurement_theta_min 2.40
_cell_volume 2076.3(6)
_computing_cell_refinement 'Bruker SMART'
_computing_data_collection 'Bruker SMART'
_computing_data_reduction 'Bruker SAINT'
_computing_molecular_graphics 'Bruker SHELXTL'
_computing_publication_material 'Bruker SHELXTL'
_computing_structure_refinement 'SHELXL-97 (Sheldrick, 1997)'
_computing_structure_solution 'SHELXS-97 (Sheldrick, 1990)'
_diffrn_ambient_temperature 273(2)
_diffrn_measured_fraction_theta_full 0.990
_diffrn_measured_fraction_theta_max 0.990
_diffrn_measurement_device_type 'CCD area detector'
_diffrn_measurement_method 'phi and omega scans'
_diffrn_radiation_monochromator graphite
_diffrn_radiation_source 'fine-focus sealed tube'
_diffrn_radiation_type MoK\a
_diffrn_radiation_wavelength 0.71073
_diffrn_reflns_av_R_equivalents 0.0288
_diffrn_reflns_av_sigmaI/netI 0.0352
_diffrn_reflns_limit_h_max 12
_diffrn_reflns_limit_h_min -12
_diffrn_reflns_limit_k_max 7
_diffrn_reflns_limit_k_min -17
_diffrn_reflns_limit_l_max 22
_diffrn_reflns_limit_l_min -21
_diffrn_reflns_number 13476
_diffrn_reflns_theta_full 28.03
_diffrn_reflns_theta_max 28.03
_diffrn_reflns_theta_min 2.40
_exptl_absorpt_coefficient_mu 0.071
_exptl_absorpt_correction_T_max 1.000000
_exptl_absorpt_correction_T_min 0.711859
_exptl_absorpt_correction_type numerical
_exptl_crystal_colour colorless
_exptl_crystal_density_diffrn 1.124
_exptl_crystal_description Lump
_exptl_crystal_F_000 760
_exptl_crystal_size_max .80
_exptl_crystal_size_mid .56
_exptl_crystal_size_min 0.46
_refine_diff_density_max 0.290
_refine_diff_density_min -0.194
_refine_diff_density_rms 0.044
_refine_ls_extinction_coef 0.039(4)
_refine_ls_extinction_expression Fc^*^=kFc[1+0.001xFc^2^\l^3^/sin(2\q)]^-1/4^
_refine_ls_extinction_method SHELXL
_refine_ls_goodness_of_fit_ref 1.057
_refine_ls_hydrogen_treatment constr
_refine_ls_matrix_type full
_refine_ls_number_parameters 236
_refine_ls_number_reflns 4979
_refine_ls_number_restraints 0
_refine_ls_restrained_S_all 1.057
_refine_ls_R_factor_all 0.0786
_refine_ls_R_factor_gt 0.0551
_refine_ls_shift/su_max 0.000
_refine_ls_shift/su_mean 0.000
_refine_ls_structure_factor_coef Fsqd
_refine_ls_weighting_details 'calc w=1/[\s^2^(Fo^2^)+(0.0946P)^2^+0.2692P] where P=(Fo^2^+2Fc^2^)/3'
_refine_ls_weighting_scheme calc
_refine_ls_wR_factor_gt 0.1636
_refine_ls_wR_factor_ref 0.1817
_reflns_number_gt 3419
_reflns_number_total 4979
_reflns_threshold_expression >2sigma(I)
_cod_data_source_file ja9050586_si_002_1.cif
_cod_data_source_block 1a
_cod_original_cell_volume 2076.4(6)
_cod_database_code 4104880

loop_
_symmetry_equiv_pos_as_xyz
'x, y, z'
'-x+1/2, y+1/2, -z+1/2'
'-x, -y, -z'
'x-1/2, -y-1/2, z-1/2'

loop_
_atom_site_label
_atom_site_type_symbol
_atom_site_fract_x
_atom_site_fract_y
_atom_site_fract_z
_atom_site_U_iso_or_equiv
_atom_site_adp_type
_atom_site_occupancy
_atom_site_symmetry_multiplicity
_atom_site_calc_flag
_atom_site_refinement_flags
N1 N 0.27285(11) 0.40769(9) 0.11642(8) 0.0476(3) Uani 1 1 d .
C21 C 0.48995(14) 0.46370(11) 0.17789(8) 0.0423(3) Uani 1 1 d .
H21 H 0.4363 0.5100 0.2060 0.051 Uiso 1 1 calc R
C20 C 0.42270(13) 0.39696(10) 0.12282(8) 0.0398(3) Uani 1 1 d .
C19 C 0.63309(14) 0.46347(11) 0.19214(8) 0.0437(3) Uani 1 1 d .
C18 C 0.49674(13) 0.32714(10) 0.07723(8) 0.0412(3) Uani 1 1 d .
C17 C 0.64172(14) 0.32935(12) 0.09192(9) 0.0502(4) Uani 1 1 d .
H17 H 0.6964 0.2847 0.0628 0.060 Uiso 1 1 calc R
C16 C 0.70763(14) 0.39383(13) 0.14695(9) 0.0516(4) Uani 1 1 d .
H16 H 0.8041 0.3907 0.1541 0.062 Uiso 1 1 calc R
C12 C 0.44024(15) 0.25009(11) 0.01329(9) 0.0475(4) Uani 1 1 d .
C4 C 0.25927(17) 0.28150(14) 0.22534(12) 0.0627(5) Uani 1 1 d .
C11 C 0.70653(16) 0.53138(13) 0.25607(9) 0.0545(4) Uani 1 1 d .
C3 C 0.30123(16) 0.31767(13) 0.30638(11) 0.0591(4) Uani 1 1 d .
O2 O 0.27049(18) 0.19142(11) 0.20459(10) 0.0889(5) Uani 1 1 d .
C22 C 0.19068(16) 0.35895(14) 0.16686(12) 0.0631(5) Uani 1 1 d .
C15 C 0.28180(18) 0.24415(14) 0.00085(11) 0.0638(5) Uani 1 1 d .
H15A H 0.2585 0.1940 -0.0398 0.096 Uiso 1 1 calc R
H15B H 0.2463 0.3108 -0.0153 0.096 Uiso 1 1 calc R
H15C H 0.2411 0.2239 0.0498 0.096 Uiso 1 1 calc R
C14 C 0.5010(2) 0.28022(16) -0.06706(10) 0.0710(5) Uani 1 1 d .
H14A H 0.6007 0.2843 -0.0611 0.106 Uiso 1 1 calc R
H14B H 0.4645 0.3464 -0.0838 0.106 Uiso 1 1 calc R
H14C H 0.4757 0.2288 -0.1064 0.106 Uiso 1 1 calc R
C13 C 0.4906(2) 0.14074(14) 0.03647(13) 0.0702(5) Uani 1 1 d .
H13A H 0.5899 0.1414 0.0457 0.105 Uiso 1 1 calc R
H13B H 0.4666 0.0933 -0.0060 0.105 Uiso 1 1 calc R
H13C H 0.4468 0.1192 0.0842 0.105 Uiso 1 1 calc R
C2 C 0.2668(2) 0.41610(15) 0.33379(13) 0.0727(5) Uani 1 1 d .
H2 H 0.2150 0.4610 0.3009 0.087 Uiso 1 1 calc R
O1 O 0.06461(13) 0.37044(15) 0.16834(12) 0.1062(6) Uani 1 1 d .
C9 C 0.2138(2) 0.48649(15) 0.06166(14) 0.0746(6) Uani 1 1 d .
H9A H 0.2863 0.5145 0.0303 0.112 Uiso 1 1 calc R
H9B H 0.1731 0.5411 0.0918 0.112 Uiso 1 1 calc R
H9C H 0.1435 0.4554 0.0271 0.112 Uiso 1 1 calc R
C1 C 0.37998(19) 0.25219(17) 0.35622(14) 0.0736(5) Uani 1 1 d .
H1 H 0.4049 0.1868 0.3382 0.088 Uiso 1 1 calc R
C28 C 0.8260(2) 0.59096(17) 0.22001(13) 0.0776(6) Uani 1 1 d .
H28A H 0.8715 0.6331 0.2604 0.116 Uiso 1 1 calc R
H28B H 0.7900 0.6344 0.1776 0.116 Uiso 1 1 calc R
H28C H 0.8919 0.5428 0.1994 0.116 Uiso 1 1 calc R
C27 C 0.6080(2) 0.61037(18) 0.29197(13) 0.0816(6) Uani 1 1 d .
H27A H 0.6582 0.6507 0.3317 0.122 Uiso 1 1 calc R
H27B H 0.5328 0.5746 0.3160 0.122 Uiso 1 1 calc R
H27C H 0.5713 0.6554 0.2507 0.122 Uiso 1 1 calc R
C25 C 0.4213(2) 0.2832(2) 0.43186(15) 0.0887(7) Uani 1 1 d .
H25 H 0.4725 0.2385 0.4652 0.106 Uiso 1 1 calc R
C26 C 0.7633(3) 0.45842(19) 0.32170(14) 0.1052(9) Uani 1 1 d .
H26A H 0.8099 0.4983 0.3631 0.158 Uiso 1 1 calc R
H26B H 0.8280 0.4106 0.2996 0.158 Uiso 1 1 calc R
H26C H 0.6876 0.4207 0.3436 0.158 Uiso 1 1 calc R
C24 C 0.3095(3) 0.4468(2) 0.40951(15) 0.0888(7) Uani 1 1 d .
H24 H 0.2861 0.5124 0.4277 0.107 Uiso 1 1 calc R
C23 C 0.3862(3) 0.3811(2) 0.45825(15) 0.0943(7) Uani 1 1 d .
H23 H 0.4149 0.4025 0.5092 0.113 Uiso 1 1 calc R

loop_
_atom_site_aniso_label
_atom_site_aniso_U_11
_atom_site_aniso_U_22
_atom_site_aniso_U_33
_atom_site_aniso_U_23
_atom_site_aniso_U_13
_atom_site_aniso_U_12
N1 0.0322(6) 0.0417(6) 0.0683(8) -0.0028(6) -0.0059(5) 0.0024(5)
C21 0.0393(7) 0.0393(7) 0.0482(7) 0.0010(6) 0.0011(5) -0.0034(5)
C20 0.0318(6) 0.0357(6) 0.0515(7) 0.0045(5) -0.0032(5) -0.0013(5)
C19 0.0414(7) 0.0454(8) 0.0437(7) 0.0071(6) -0.0053(5) -0.0090(6)
C18 0.0372(7) 0.0383(7) 0.0477(7) 0.0031(5) -0.0037(5) 0.0004(5)
C17 0.0374(7) 0.0537(9) 0.0594(9) -0.0030(7) 0.0012(6) 0.0052(6)
C16 0.0313(6) 0.0621(9) 0.0610(9) 0.0027(7) -0.0054(6) -0.0013(6)
C12 0.0471(8) 0.0416(7) 0.0532(8) -0.0036(6) -0.0051(6) 0.0007(6)
C4 0.0483(9) 0.0536(10) 0.0881(12) 0.0031(9) 0.0239(8) -0.0054(7)
C11 0.0540(9) 0.0596(9) 0.0488(8) 0.0037(7) -0.0112(6) -0.0179(7)
C3 0.0442(8) 0.0551(9) 0.0797(11) 0.0055(8) 0.0224(7) -0.0034(7)
O2 0.1166(13) 0.0534(8) 0.0983(10) -0.0010(7) 0.0247(9) -0.0054(7)
C22 0.0362(8) 0.0599(10) 0.0936(13) -0.0069(9) 0.0079(7) -0.0007(7)
C15 0.0535(9) 0.0613(10) 0.0754(11) -0.0200(8) -0.0124(8) -0.0062(8)
C14 0.0799(12) 0.0768(12) 0.0560(10) -0.0071(9) 0.0017(8) -0.0115(10)
C13 0.0771(12) 0.0447(9) 0.0876(13) -0.0058(8) -0.0104(10) 0.0045(8)
C2 0.0698(12) 0.0619(11) 0.0882(14) 0.0024(10) 0.0268(10) 0.0046(9)
O1 0.0346(7) 0.1229(14) 0.1622(16) 0.0144(12) 0.0168(8) 0.0045(7)
C9 0.0589(10) 0.0559(10) 0.1069(15) 0.0070(10) -0.0233(10) 0.0132(8)
C1 0.0519(10) 0.0700(12) 0.1004(15) 0.0128(11) 0.0215(10) 0.0032(8)
C28 0.0652(11) 0.0818(13) 0.0852(13) -0.0037(10) -0.0037(9) -0.0339(10)
C27 0.0818(13) 0.0894(15) 0.0733(12) -0.0289(11) 0.0011(10) -0.0236(11)
C25 0.0577(12) 0.1086(19) 0.1001(17) 0.0194(15) 0.0052(11) -0.0029(12)
C26 0.142(2) 0.0916(16) 0.0765(14) 0.0235(12) -0.0597(14) -0.0332(15)
C24 0.0920(16) 0.0803(15) 0.0962(17) -0.0159(13) 0.0295(13) -0.0069(12)
C23 0.0787(15) 0.118(2) 0.0867(15) -0.0068(15) 0.0147(12) -0.0241(14)

loop_
_atom_type_symbol
_atom_type_description
_atom_type_scat_dispersion_real
_atom_type_scat_dispersion_imag
_atom_type_scat_source
C C 0.0033 0.0016 'International Tables Vol C Tables 4.2.6.8 and 6.1.1.4'
H H 0.0000 0.0000 'International Tables Vol C Tables 4.2.6.8 and 6.1.1.4'
N N 0.0061 0.0033 'International Tables Vol C Tables 4.2.6.8 and 6.1.1.4'
O O 0.0106 0.0060 'International Tables Vol C Tables 4.2.6.8 and 6.1.1.4'

loop_
_geom_angle_atom_site_label_1
_geom_angle_atom_site_label_2
_geom_angle_atom_site_label_3
_geom_angle
C22 N1 C20 121.26(13)
C22 N1 C9 119.92(14)
C20 N1 C9 118.10(13)
C19 C21 C20 122.70(13)
C19 C21 H21 118.7
C20 C21 H21 118.7
C18 C20 C21 121.79(12)
C18 C20 N1 123.28(12)
C21 C20 N1 114.92(12)
C21 C19 C16 115.81(12)
C21 C19 C11 122.98(13)
C16 C19 C11 121.15(13)
C20 C18 C17 114.46(12)
C20 C18 C12 128.60(12)
C17 C18 C12 116.94(12)
C16 C17 C18 123.75(14)
C16 C17 H17 118.1
C18 C17 H17 118.1
C17 C16 C19 121.48(13)
C17 C16 H16 119.3
C19 C16 H16 119.3
C15 C12 C13 106.86(14)
C15 C12 C14 107.63(14)
C13 C12 C14 109.08(15)
C15 C12 C18 116.54(12)
C13 C12 C18 108.44(12)
C14 C12 C18 108.12(12)
O2 C4 C3 122.66(18)
O2 C4 C22 118.65(19)
C3 C4 C22 118.58(15)
C28 C11 C27 107.90(16)
C28 C11 C26 110.04(17)
C27 C11 C26 109.49(18)
C28 C11 C19 109.99(13)
C27 C11 C19 112.42(13)
C26 C11 C19 107.01(14)
C1 C3 C2 119.0(2)
C1 C3 C4 118.90(17)
C2 C3 C4 122.09(18)
O1 C22 N1 124.51(18)
O1 C22 C4 117.89(17)
N1 C22 C4 117.58(13)
C12 C15 H15A 109.5
C12 C15 H15B 109.5
H15A C15 H15B 109.5
C12 C15 H15C 109.5
H15A C15 H15C 109.5
H15B C15 H15C 109.5
C12 C14 H14A 109.5
C12 C14 H14B 109.5
H14A C14 H14B 109.5
C12 C14 H14C 109.5
H14A C14 H14C 109.5
H14B C14 H14C 109.5
C12 C13 H13A 109.5
C12 C13 H13B 109.5
H13A C13 H13B 109.5
C12 C13 H13C 109.5
H13A C13 H13C 109.5
H13B C13 H13C 109.5
C24 C2 C3 120.0(2)
C24 C2 H2 120.0
C3 C2 H2 120.0
N1 C9 H9A 109.5
N1 C9 H9B 109.5
H9A C9 H9B 109.5
N1 C9 H9C 109.5
H9A C9 H9C 109.5
H9B C9 H9C 109.5
C25 C1 C3 120.6(2)
C25 C1 H1 119.7
C3 C1 H1 119.7
C11 C28 H28A 109.5
C11 C28 H28B 109.5
H28A C28 H28B 109.5
C11 C28 H28C 109.5
H28A C28 H28C 109.5
H28B C28 H28C 109.5
C11 C27 H27A 109.5
C11 C27 H27B 109.5
H27A C27 H27B 109.5
C11 C27 H27C 109.5
H27A C27 H27C 109.5
H27B C27 H27C 109.5
C1 C25 C23 119.7(2)
C1 C25 H25 120.1
C23 C25 H25 120.1
C11 C26 H26A 109.5
C11 C26 H26B 109.5
H26A C26 H26B 109.5
C11 C26 H26C 109.5
H26A C26 H26C 109.5
H26B C26 H26C 109.5
C23 C24 C2 120.4(2)
C23 C24 H24 119.8
C2 C24 H24 119.8
C24 C23 C25 120.3(2)
C24 C23 H23 119.9
C25 C23 H23 119.9

loop_
_geom_bond_atom_site_label_1
_geom_bond_atom_site_label_2
_geom_bond_distance
N1 C22 1.337(2)
N1 C20 1.4451(16)
N1 C9 1.469(2)
C21 C19 1.3856(19)
C21 C20 1.4014(19)
C21 H21 0.9300
C20 C18 1.3946(19)
C19 C16 1.392(2)
C19 C11 1.5345(19)
C18 C17 1.4042(19)
C18 C12 1.5450(19)
C17 C16 1.378(2)
C17 H17 0.9300
C16 H16 0.9300
C12 C15 1.529(2)
C12 C13 1.536(2)
C12 C14 1.540(2)
C4 O2 1.219(2)
C4 C3 1.479(3)
C4 C22 1.531(3)
C11 C28 1.526(2)
C11 C27 1.530(3)
C11 C26 1.532(3)
C3 C1 1.391(3)
C3 C2 1.394(3)
C22 O1 1.2208(19)
C15 H15A 0.9600
C15 H15B 0.9600
C15 H15C 0.9600
C14 H14A 0.9600
C14 H14B 0.9600
C14 H14C 0.9600
C13 H13A 0.9600
C13 H13B 0.9600
C13 H13C 0.9600
C2 C24 1.377(3)
C2 H2 0.9300
C9 H9A 0.9600
C9 H9B 0.9600
C9 H9C 0.9600
C1 C25 1.374(3)
C1 H1 0.9300
C28 H28A 0.9600
C28 H28B 0.9600
C28 H28C 0.9600
C27 H27A 0.9600
C27 H27B 0.9600
C27 H27C 0.9600
C25 C23 1.385(4)
C25 H25 0.9300
C26 H26A 0.9600
C26 H26B 0.9600
C26 H26C 0.9600
C24 C23 1.372(4)
C24 H24 0.9300
C23 H23 0.9300

loop_
_cod_related_entry_id
_cod_related_entry_database
_cod_related_entry_code
1 ChemSpider 30660208
